data_7200142
loop_
_publ_author_name
'Kendrick, John'
'Gourlay, Matthew D.'
'Neumann, Marcus A.'
'Leusen, Frank J. J.'

_publ_section_title
;
 Predicting spontaneous racemate resolution using recent developments in
 crystal structure prediction
;
_journal_issue 11
_journal_name_full CrystEngComm
_journal_page_first 2391
_journal_page_last 2399
_journal_paper_doi 10.1039/b909038j
_journal_volume 11
_journal_year 2009
_space_group_IT_number 61
_symmetry_cell_setting orthorhombic
_symmetry_Int_Tables_number 61
_symmetry_space_group_name_Hall '-P 2ac 2ab'
_symmetry_space_group_name_H-M 'P b c a'
_cell_angle_alpha 90.000000
_cell_angle_beta 90.000000
_cell_angle_gamma 90.000000
_cell_length_a 8.487273
_cell_length_b 11.158684
_cell_length_c 11.376862
_cell_volume 1077.466
_cod_data_source_file 5HMO_racemic.cif
_cod_data_source_block 5HMO_R_25
_cod_struct_determination_method theoretical
_cod_database_code 7200142

loop_
_symmetry_equiv_pos_site_id
_symmetry_equiv_pos_as_xyz
1 x,y,z
2 -x+1/2,-y,z+1/2
3 -x,y+1/2,-z+1/2
4 x+1/2,-y+1/2,-z
5 -x,-y,-z
6 x+1/2,y,-z+1/2
7 x,-y+1/2,z+1/2
8 -x+1/2,y+1/2,z

loop_
_atom_site_label
_atom_site_type_symbol
_atom_site_fract_x
_atom_site_fract_y
_atom_site_fract_z
C106 C 0.777656 1.811303 0.784427
C107 C 0.823472 1.859298 0.906486
O108 O 0.874500 1.982604 0.883577
C109 C 0.909523 1.992658 0.766535
N110 N 0.860089 1.895274 0.708158
O111 O 0.978129 2.082841 0.728423
C112 C 0.961678 1.793220 0.964308
O113 O 0.928317 1.668615 0.979252
H114 H 0.817522 1.719176 0.770279
H115 H 0.649755 1.814519 0.770751
H116 H 0.722065 1.864134 0.965801
H117 H 0.880862 1.881787 0.619477
H118 H 1.068417 1.805811 0.910847
H119 H 0.984864 1.832361 1.050931
H120 H 0.958541 1.625155 0.906066
